data_4070067
loop_
_publ_author_name
'Chan, Ka-Wang'
'Huang, Enrique Kwan'
'Williams, Ian D.'
'Leung, Wa-Hung'

_publ_section_title
;
 Synthesis, Structures, and Reactivity of Ruthenium(II) Nitrosyl Tri- and
 Dialkyl Complexes
;
_journal_issue 19
_journal_name_full Organometallics
_journal_page_first 5794
_journal_paper_doi 10.1021/om900598j
_journal_volume 28
_journal_year 2009
_chemical_formula_sum 'C27 H46 F3 N3 O4 Ru S Si2'
_chemical_formula_weight 722.98
_chemical_name_systematic
; 
 ? 
;
_space_group_IT_number 14
_symmetry_cell_setting monoclinic
_symmetry_space_group_name_Hall '-P 2yn'
_symmetry_space_group_name_H-M 'P 1 21/n 1'
_atom_sites_solution_hydrogens geom
_atom_sites_solution_primary direct
_atom_sites_solution_secondary difmap
_audit_creation_method SHELXL-97
_cell_angle_alpha 90.00
_cell_angle_beta 100.339(2)
_cell_angle_gamma 90.00
_cell_formula_units_Z 4
_cell_length_a 15.7192(2)
_cell_length_b 16.6510(4)
_cell_length_c 16.5684(4)
_cell_measurement_temperature 298(2)
_cell_volume 4266.21(16)
_computing_structure_refinement 'SHELXL-97 (Sheldrick, 1997)'
_computing_structure_solution 'SHELXS-97 (Sheldrick, 1990)'
_diffrn_ambient_temperature 298(2)
_diffrn_measured_fraction_theta_full 0.970
_diffrn_measured_fraction_theta_max 0.970
_diffrn_radiation_monochromator graphite
_diffrn_radiation_source 'fine-focus sealed tube'
_diffrn_radiation_type CuK\a
_diffrn_radiation_wavelength 1.54178
_diffrn_reflns_av_R_equivalents 0.0239
_diffrn_reflns_av_sigmaI/netI 0.0235
_diffrn_reflns_limit_h_max 18
_diffrn_reflns_limit_h_min -18
_diffrn_reflns_limit_k_max 19
_diffrn_reflns_limit_k_min -16
_diffrn_reflns_limit_l_max 19
_diffrn_reflns_limit_l_min -16
_diffrn_reflns_number 19424
_diffrn_reflns_theta_full 67.50
_diffrn_reflns_theta_max 67.50
_diffrn_reflns_theta_min 3.57
_exptl_absorpt_coefficient_mu 4.322
_exptl_absorpt_correction_T_max 1.00
_exptl_absorpt_correction_T_min 0.92
_exptl_absorpt_correction_type multi-scan
_exptl_absorpt_process_details SADABS
_exptl_crystal_colour purple
_exptl_crystal_density_diffrn 1.126
_exptl_crystal_density_method 'not measured'
_exptl_crystal_description block
_exptl_crystal_F_000 1504
_exptl_crystal_size_max 0.20
_exptl_crystal_size_mid 0.18
_exptl_crystal_size_min 0.15
_refine_diff_density_max 0.835
_refine_diff_density_min -1.167
_refine_diff_density_rms 0.089
_refine_ls_extinction_coef 0.00045(10)
_refine_ls_extinction_expression Fc^*^=kFc[1+0.001xFc^2^\l^3^/sin(2\q)]^-1/4^
_refine_ls_extinction_method SHELXL
_refine_ls_goodness_of_fit_ref 1.023
_refine_ls_hydrogen_treatment constr
_refine_ls_matrix_type full
_refine_ls_number_parameters 368
_refine_ls_number_reflns 7461
_refine_ls_number_restraints 0
_refine_ls_restrained_S_all 1.023
_refine_ls_R_factor_all 0.0650
_refine_ls_R_factor_gt 0.0544
_refine_ls_shift/su_max 0.001
_refine_ls_shift/su_mean 0.000
_refine_ls_structure_factor_coef Fsqd
_refine_ls_weighting_details 'calc w=1/[\s^2^(Fo^2^)+(0.1450P)^2^+0.0000P] where P=(Fo^2^+2Fc^2^)/3'
_refine_ls_weighting_scheme calc
_refine_ls_wR_factor_gt 0.1602
_refine_ls_wR_factor_ref 0.1820
_reflns_number_gt 5961
_reflns_number_total 7461
_reflns_threshold_expression >2sigma(I)
_cod_data_source_file om900598j_si_001.cif
_cod_data_source_block ckw18
_cod_depositor_comments
;
The following automatic conversions were performed:

'_symmetry_cell_setting' value 'Monoclinic' changed to 'monoclinic'
according to /home/saulius/struct/CIF-dictionaries/cif_core.dic
dictionary named 'cif_core.dic' version 2.4.2 from 2011-04-26.

Automatic conversion script
Id: cif_fix_values 1715 2011-07-08 13:25:40Z adriana 

The following automatic conversions were performed:

'_exptl_absorpt_correction_type' value 'multi-scan'' was replaced
with the value 'multi-scan' as specified in the replacement file
'src/cod-tools/trunk/data/replacement-values/replacement_values.lst'.

Automatic conversion script
Id: cif_fix_values 5376 2017-05-30 11:51:03Z andrius 
;
_cod_original_sg_symbol_H-M P2(1)/n
_cod_database_code 4070067

loop_
_symmetry_equiv_pos_as_xyz
'x, y, z'
'-x+1/2, y+1/2, -z+1/2'
'-x, -y, -z'
'x-1/2, -y-1/2, z-1/2'

loop_
_atom_site_label
_atom_site_type_symbol
_atom_site_fract_x
_atom_site_fract_y
_atom_site_fract_z
_atom_site_U_iso_or_equiv
_atom_site_adp_type
_atom_site_occupancy
_atom_site_symmetry_multiplicity
_atom_site_calc_flag
_atom_site_refinement_flags
_atom_site_disorder_assembly
_atom_site_disorder_group
Ru1 Ru 0.222381(17) 0.474320(17) 0.475681(17) 0.05788(16) Uani 1 1 d . . .
S1 S 0.33803(7) 0.35466(8) 0.36864(7) 0.0792(3) Uani 1 1 d . A .
Si1 Si 0.15623(10) 0.30608(10) 0.57285(11) 0.0997(5) Uani 1 1 d . . .
Si2 Si 0.20885(9) 0.64212(9) 0.60188(10) 0.0863(4) Uani 1 1 d . . .
F1A F 0.3213(8) 0.4365(9) 0.2259(8) 0.159(4) Uiso 0.50 1 d P A 1
F2A F 0.4180(8) 0.4791(6) 0.3249(7) 0.135(3) Uiso 0.50 1 d P A 1
F3A F 0.4382(7) 0.3728(6) 0.2550(6) 0.133(3) Uiso 0.50 1 d P A 1
F1B F 0.3307(7) 0.3883(7) 0.2156(6) 0.145(3) Uiso 0.50 1 d P A 2
F2B F 0.3816(8) 0.4849(7) 0.2897(7) 0.134(3) Uiso 0.50 1 d P A 2
F3B F 0.4636(7) 0.3750(6) 0.2904(6) 0.133(3) Uiso 0.50 1 d P A 2
O1 O 0.3603(2) 0.4349(2) 0.6071(2) 0.0985(11) Uani 1 1 d . . .
O2 O 0.25933(19) 0.3988(2) 0.37358(19) 0.0775(8) Uani 1 1 d . . .
O3 O 0.4028(3) 0.3615(3) 0.4385(3) 0.1230(16) Uani 1 1 d . . .
O4 O 0.3212(3) 0.2763(2) 0.3332(3) 0.1071(12) Uani 1 1 d . . .
N1 N 0.3026(2) 0.4466(2) 0.5564(2) 0.0683(8) Uani 1 1 d . . .
C1 C 0.3821(5) 0.4104(5) 0.2887(6) 0.127(2) Uani 1 1 d . . .
C2 C 0.1318(3) 0.3857(3) 0.4934(3) 0.0736(10) Uani 1 1 d . . .
H2A H 0.0810 0.4138 0.5040 0.088 Uiso 1 1 calc R . .
H2B H 0.1150 0.3584 0.4412 0.088 Uiso 1 1 calc R . .
C3 C 0.2422(6) 0.2378(5) 0.5512(7) 0.148(3) Uani 1 1 d . . .
H3A H 0.2249 0.2142 0.4979 0.223 Uiso 1 1 calc R . .
H3B H 0.2516 0.1961 0.5919 0.223 Uiso 1 1 calc R . .
H3C H 0.2948 0.2676 0.5526 0.223 Uiso 1 1 calc R . .
C4 C 0.0545(5) 0.2481(6) 0.5756(7) 0.187(5) Uani 1 1 d . . .
H4A H 0.0341 0.2247 0.5228 0.280 Uiso 1 1 calc R . .
H4B H 0.0112 0.2836 0.5895 0.280 Uiso 1 1 calc R . .
H4C H 0.0662 0.2064 0.6161 0.280 Uiso 1 1 calc R . .
C5 C 0.1928(6) 0.3490(6) 0.6787(4) 0.138(3) Uani 1 1 d . . .
H5A H 0.2452 0.3790 0.6798 0.207 Uiso 1 1 calc R . .
H5B H 0.2031 0.3061 0.7179 0.207 Uiso 1 1 calc R . .
H5C H 0.1488 0.3839 0.6921 0.207 Uiso 1 1 calc R . .
C6 C 0.1611(3) 0.5481(3) 0.5507(3) 0.0722(10) Uani 1 1 d . . .
H6A H 0.1061 0.5635 0.5177 0.087 Uiso 1 1 calc R . .
H6B H 0.1476 0.5138 0.5941 0.087 Uiso 1 1 calc R . .
C7 C 0.3162(5) 0.6227(5) 0.6687(5) 0.129(2) Uani 1 1 d . . .
H7A H 0.3388 0.6721 0.6938 0.193 Uiso 1 1 calc R . .
H7B H 0.3555 0.6016 0.6360 0.193 Uiso 1 1 calc R . .
H7C H 0.3092 0.5846 0.7105 0.193 Uiso 1 1 calc R . .
C8 C 0.1284(5) 0.6772(5) 0.6666(5) 0.140(3) Uani 1 1 d . . .
H8A H 0.0737 0.6875 0.6318 0.210 Uiso 1 1 calc R . .
H8B H 0.1492 0.7256 0.6950 0.210 Uiso 1 1 calc R . .
H8C H 0.1214 0.6363 0.7057 0.210 Uiso 1 1 calc R . .
C9 C 0.2194(5) 0.7250(4) 0.5286(5) 0.121(2) Uani 1 1 d . . .
H9A H 0.1642 0.7352 0.4949 0.182 Uiso 1 1 calc R . .
H9B H 0.2602 0.7097 0.4946 0.182 Uiso 1 1 calc R . .
H9C H 0.2394 0.7727 0.5587 0.182 Uiso 1 1 calc R . .
N10 N 0.1353(2) 0.52126(19) 0.3718(2) 0.0614(8) Uani 1 1 d . . .
C11 C 0.0544(3) 0.4948(3) 0.3443(3) 0.0718(10) Uani 1 1 d . . .
H11A H 0.0306 0.4580 0.3762 0.086 Uiso 1 1 calc R . .
C12 C 0.0052(3) 0.5193(3) 0.2714(3) 0.0726(11) Uani 1 1 d . . .
H12A H -0.0503 0.4989 0.2549 0.087 Uiso 1 1 calc R . .
C13 C 0.0382(3) 0.5746(3) 0.2225(3) 0.0688(10) Uani 1 1 d . . .
C14 C 0.1196(2) 0.6057(3) 0.2535(2) 0.0656(9) Uani 1 1 d . . .
H14A H 0.1425 0.6456 0.2244 0.079 Uiso 1 1 calc R . .
C15 C 0.1671(2) 0.5786(2) 0.3266(2) 0.0579(8) Uani 1 1 d . . .
C16 C 0.2551(2) 0.6061(2) 0.3602(2) 0.0588(8) Uani 1 1 d . . .
C17 C 0.2965(2) 0.6676(3) 0.3244(2) 0.0667(10) Uani 1 1 d . . .
H17A H 0.2675 0.6934 0.2777 0.080 Uiso 1 1 calc R . .
C18 C 0.3809(3) 0.6905(3) 0.3580(3) 0.0701(10) Uani 1 1 d . . .
C19 C 0.4201(2) 0.6483(3) 0.4274(3) 0.0694(10) Uani 1 1 d . . .
H19A H 0.4767 0.6601 0.4519 0.083 Uiso 1 1 calc R . .
C20 C 0.3756(3) 0.5898(3) 0.4594(2) 0.0665(9) Uani 1 1 d . . .
H20A H 0.4038 0.5627 0.5056 0.080 Uiso 1 1 calc R . .
N21 N 0.29425(19) 0.5687(2) 0.42883(18) 0.0614(7) Uani 1 1 d . . .
C21 C -0.0116(3) 0.6012(3) 0.1384(3) 0.0843(13) Uani 1 1 d . . .
C22 C -0.0922(5) 0.5507(5) 0.1120(4) 0.130(3) Uani 1 1 d . . .
H22A H -0.1296 0.5562 0.1516 0.196 Uiso 1 1 calc R . .
H22B H -0.0761 0.4954 0.1085 0.196 Uiso 1 1 calc R . .
H22C H -0.1219 0.5687 0.0594 0.196 Uiso 1 1 calc R . .
C23 C -0.0363(4) 0.6892(4) 0.1436(4) 0.1078(19) Uani 1 1 d . . .
H23A H -0.0739 0.6952 0.1828 0.162 Uiso 1 1 calc R . .
H23B H -0.0655 0.7071 0.0907 0.162 Uiso 1 1 calc R . .
H23C H 0.0150 0.7207 0.1604 0.162 Uiso 1 1 calc R . .
C24 C 0.0481(4) 0.5922(5) 0.0754(3) 0.115(2) Uani 1 1 d . . .
H24A H 0.0182 0.6093 0.0225 0.172 Uiso 1 1 calc R . .
H24B H 0.0649 0.5369 0.0726 0.172 Uiso 1 1 calc R . .
H24C H 0.0987 0.6247 0.0916 0.172 Uiso 1 1 calc R . .
C25 C 0.4238(3) 0.7593(4) 0.3205(3) 0.0874(14) Uani 1 1 d . . .
C26 C 0.5193(3) 0.7667(4) 0.3579(4) 0.1072(19) Uani 1 1 d . . .
H26A H 0.5493 0.7192 0.3456 0.161 Uiso 1 1 calc R . .
H26B H 0.5255 0.7726 0.4163 0.161 Uiso 1 1 calc R . .
H26C H 0.5433 0.8128 0.3353 0.161 Uiso 1 1 calc R . .
C27 C 0.4114(4) 0.7488(6) 0.2270(4) 0.134(3) Uani 1 1 d . . .
H27A H 0.4405 0.7009 0.2145 0.201 Uiso 1 1 calc R . .
H27B H 0.4351 0.7944 0.2033 0.201 Uiso 1 1 calc R . .
H27C H 0.3508 0.7444 0.2048 0.201 Uiso 1 1 calc R . .
C28 C 0.3776(5) 0.8378(4) 0.3399(5) 0.133(3) Uani 1 1 d . . .
H28A H 0.3852 0.8449 0.3983 0.200 Uiso 1 1 calc R . .
H28B H 0.3170 0.8341 0.3175 0.200 Uiso 1 1 calc R . .
H28C H 0.4021 0.8828 0.3160 0.200 Uiso 1 1 calc R . .

loop_
_atom_site_aniso_label
_atom_site_aniso_U_11
_atom_site_aniso_U_22
_atom_site_aniso_U_33
_atom_site_aniso_U_23
_atom_site_aniso_U_13
_atom_site_aniso_U_12
Ru1 0.0491(2) 0.0607(2) 0.0626(2) 0.00390(11) 0.00645(14) -0.00065(10)
S1 0.0581(5) 0.0880(7) 0.0879(7) -0.0175(6) 0.0030(5) 0.0098(5)
Si1 0.0816(9) 0.0869(9) 0.1269(12) 0.0408(9) 0.0085(8) -0.0099(7)
Si2 0.0791(8) 0.0817(8) 0.1045(9) -0.0221(7) 0.0338(7) -0.0111(6)
O1 0.091(2) 0.104(3) 0.087(2) 0.015(2) -0.0199(18) 0.010(2)
O2 0.0599(15) 0.088(2) 0.0811(17) -0.0133(16) 0.0037(13) 0.0089(14)
O3 0.080(2) 0.163(4) 0.112(3) -0.034(3) -0.020(2) 0.029(3)
O4 0.088(2) 0.086(2) 0.146(3) -0.043(2) 0.015(2) 0.0068(19)
N1 0.0662(19) 0.0678(19) 0.0685(18) 0.0129(17) 0.0056(16) 0.0087(16)
C1 0.093(4) 0.136(6) 0.162(6) -0.046(5) 0.053(4) -0.004(4)
C2 0.062(2) 0.074(2) 0.084(3) 0.002(2) 0.0097(19) -0.0119(19)
C3 0.118(6) 0.105(5) 0.217(9) 0.037(6) 0.017(6) 0.026(4)
C4 0.111(6) 0.174(8) 0.265(11) 0.132(9) 0.007(6) -0.041(6)
C5 0.146(6) 0.172(8) 0.096(4) 0.048(5) 0.019(4) -0.013(6)
C6 0.067(2) 0.071(2) 0.082(3) 0.001(2) 0.022(2) -0.0044(19)
C7 0.112(5) 0.140(6) 0.126(5) -0.039(5) 0.000(4) -0.019(5)
C8 0.141(6) 0.123(5) 0.180(7) -0.073(5) 0.093(6) -0.034(4)
C9 0.127(5) 0.069(3) 0.183(7) -0.009(4) 0.066(5) -0.003(3)
N10 0.0437(15) 0.070(2) 0.0699(19) 0.0018(14) 0.0088(14) -0.0021(12)
C11 0.055(2) 0.072(2) 0.087(3) 0.008(2) 0.0066(19) -0.0082(18)
C12 0.049(2) 0.077(3) 0.086(3) 0.012(2) -0.0026(19) -0.0079(17)
C13 0.056(2) 0.072(2) 0.073(2) 0.0015(19) -0.0046(17) -0.0033(17)
C14 0.0546(19) 0.070(2) 0.069(2) 0.0076(18) 0.0033(16) -0.0064(16)
C15 0.0441(16) 0.0624(19) 0.0656(19) -0.0053(16) 0.0053(14) -0.0053(14)
C16 0.0465(17) 0.064(2) 0.0657(19) 0.0006(17) 0.0087(15) -0.0062(15)
C17 0.0483(18) 0.087(3) 0.0619(19) 0.0074(19) 0.0018(15) -0.0074(17)
C18 0.055(2) 0.079(3) 0.074(2) 0.005(2) 0.0050(17) -0.0123(18)
C19 0.0469(18) 0.081(3) 0.076(2) 0.008(2) 0.0010(16) -0.0066(17)
C20 0.057(2) 0.076(2) 0.064(2) 0.0088(19) 0.0046(16) -0.0043(18)
N21 0.0474(15) 0.074(2) 0.0609(16) 0.0081(15) 0.0058(12) 0.0014(13)
C21 0.070(3) 0.094(3) 0.078(3) 0.012(2) -0.014(2) -0.013(2)
C22 0.104(5) 0.156(6) 0.109(4) 0.026(4) -0.043(4) -0.053(4)
C23 0.087(3) 0.104(4) 0.120(4) 0.033(4) -0.016(3) 0.010(3)
C24 0.102(4) 0.157(6) 0.079(3) 0.003(4) -0.002(3) -0.007(4)
C25 0.062(2) 0.107(4) 0.088(3) 0.024(3) 0.000(2) -0.020(2)
C26 0.065(3) 0.132(5) 0.118(4) 0.035(4) 0.000(3) -0.035(3)
C27 0.098(4) 0.209(8) 0.094(3) 0.042(5) 0.011(3) -0.056(5)
C28 0.114(5) 0.092(4) 0.188(7) 0.026(5) 0.011(5) -0.019(4)

loop_
_atom_type_symbol
_atom_type_description
_atom_type_scat_dispersion_real
_atom_type_scat_dispersion_imag
_atom_type_scat_source
C C 0.0181 0.0091 'International Tables Vol C Tables 4.2.6.8 and 6.1.1.4'
H H 0.0000 0.0000 'International Tables Vol C Tables 4.2.6.8 and 6.1.1.4'
N N 0.0311 0.0180 'International Tables Vol C Tables 4.2.6.8 and 6.1.1.4'
O O 0.0492 0.0322 'International Tables Vol C Tables 4.2.6.8 and 6.1.1.4'
F F 0.0727 0.0534 'International Tables Vol C Tables 4.2.6.8 and 6.1.1.4'
Si Si 0.2541 0.3302 'International Tables Vol C Tables 4.2.6.8 and 6.1.1.4'
S S 0.3331 0.5567 'International Tables Vol C Tables 4.2.6.8 and 6.1.1.4'
Ru Ru 0.0552 3.2960 'International Tables Vol C Tables 4.2.6.8 and 6.1.1.4'

loop_
_geom_angle_atom_site_label_1
_geom_angle_atom_site_label_2
_geom_angle_atom_site_label_3
_geom_angle
N1 Ru1 C6 92.69(18)
N1 Ru1 C2 97.05(17)
C6 Ru1 C2 86.23(18)
N1 Ru1 N10 171.96(15)
C6 Ru1 N10 88.10(16)
C2 Ru1 N10 90.98(15)
N1 Ru1 N21 96.67(14)
C6 Ru1 N21 96.44(16)
C2 Ru1 N21 165.88(15)
N10 Ru1 N21 75.30(11)
N1 Ru1 O2 100.38(15)
C6 Ru1 O2 166.57(16)
C2 Ru1 O2 89.13(16)
N10 Ru1 O2 79.38(12)
N21 Ru1 O2 85.13(12)
O3 S1 O4 117.7(3)
O3 S1 O2 114.3(2)
O4 S1 O2 112.7(2)
O3 S1 C1 103.9(4)
O4 S1 C1 103.2(3)
O2 S1 C1 102.6(3)
C3 Si1 C2 111.4(3)
C3 Si1 C4 110.1(5)
C2 Si1 C4 108.4(3)
C3 Si1 C5 107.6(5)
C2 Si1 C5 112.2(3)
C4 Si1 C5 107.0(5)
C9 Si2 C7 109.6(4)
C9 Si2 C6 113.5(3)
C7 Si2 C6 111.7(3)
C9 Si2 C8 106.7(4)
C7 Si2 C8 110.0(4)
C6 Si2 C8 105.1(3)
S1 O2 Ru1 131.10(18)
O1 N1 Ru1 172.8(4)
F2B C1 F3A 119.9(10)
F2B C1 F1A 71.6(10)
F3A C1 F1A 105.4(10)
F3A C1 F2A 109.6(9)
F1A C1 F2A 104.4(10)
F2B C1 F1B 106.0(11)
F3A C1 F1B 80.0(8)
F2A C1 F1B 137.7(11)
F2B C1 F3B 115.2(9)
F1A C1 F3B 131.7(9)
F2A C1 F3B 92.2(8)
F1B C1 F3B 107.0(8)
F2B C1 S1 119.3(7)
F3A C1 S1 116.1(8)
F1A C1 S1 114.2(7)
F2A C1 S1 106.6(7)
F1B C1 S1 105.0(6)
F3B C1 S1 103.4(7)
Si1 C2 Ru1 122.6(2)
Si2 C6 Ru1 124.6(2)
C11 N10 C15 117.5(3)
C11 N10 Ru1 125.5(3)
C15 N10 Ru1 116.9(2)
N10 C11 C12 123.3(4)
C11 C12 C13 120.0(4)
C12 C13 C14 116.6(4)
C12 C13 C21 122.6(4)
C14 C13 C21 120.9(4)
C15 C14 C13 121.4(4)
N10 C15 C14 121.1(3)
N10 C15 C16 115.0(3)
C14 C15 C16 123.8(3)
N21 C16 C17 121.3(3)
N21 C16 C15 115.7(3)
C17 C16 C15 123.0(3)
C18 C17 C16 120.8(4)
C19 C18 C17 116.0(4)
C19 C18 C25 123.7(4)
C17 C18 C25 120.3(4)
C20 C19 C18 120.0(4)
N21 C20 C19 124.4(4)
C20 N21 C16 117.4(3)
C20 N21 Ru1 125.6(3)
C16 N21 Ru1 116.8(2)
C22 C21 C23 109.9(5)
C22 C21 C24 109.4(5)
C23 C21 C24 109.0(5)
C22 C21 C13 111.4(4)
C23 C21 C13 108.7(4)
C24 C21 C13 108.4(4)
C18 C25 C26 111.9(4)
C18 C25 C27 109.9(5)
C26 C25 C27 110.9(5)
C18 C25 C28 106.9(4)
C26 C25 C28 108.1(5)
C27 C25 C28 109.0(6)

loop_
_geom_bond_atom_site_label_1
_geom_bond_atom_site_label_2
_geom_bond_distance
Ru1 N1 1.728(3)
Ru1 C6 2.100(4)
Ru1 C2 2.107(4)
Ru1 N10 2.145(3)
Ru1 N21 2.160(3)
Ru1 O2 2.266(3)
S1 O3 1.402(4)
S1 O4 1.436(4)
S1 O2 1.453(3)
S1 C1 1.850(9)
Si1 C3 1.850(8)
Si1 C2 1.859(5)
Si1 C4 1.875(7)
Si1 C5 1.885(8)
Si2 C9 1.864(7)
Si2 C7 1.872(8)
Si2 C6 1.873(5)
Si2 C8 1.891(6)
F1A C1 1.352(14)
F2A C1 1.365(13)
F3A C1 1.289(12)
F1B C1 1.380(13)
F2B C1 1.240(12)
F3B C1 1.406(12)
O1 N1 1.137(5)
N10 C11 1.346(5)
N10 C15 1.364(5)
C11 C12 1.374(6)
C12 C13 1.387(6)
C13 C14 1.390(5)
C13 C21 1.536(6)
C14 C15 1.379(5)
C15 C16 1.468(5)
C16 N21 1.344(5)
C16 C17 1.400(6)
C17 C18 1.396(5)
C18 C19 1.395(6)
C18 C25 1.519(6)
C19 C20 1.359(6)
C20 N21 1.336(5)
C21 C22 1.518(7)
C21 C23 1.522(8)
C21 C24 1.531(8)
C25 C26 1.522(6)
C25 C27 1.536(8)
C25 C28 1.556(10)
